data_2105976
loop_
_publ_author_name
'Lamberts, Kevin'
'M\"oller, Andreas'
'Englert, Ulli'

_publ_section_title
;
 Enantiopure and racemic alanine as bridging ligands in Ca and Mn chain
 polymers
;
_journal_coeditor_code GP5078
_journal_issue 6
_journal_name_full 'Acta Crystallographica Section B'
_journal_page_first 989
_journal_page_last 998
_journal_paper_doi 10.1107/S2052520614021398
_journal_volume 70
_journal_year 2014
_chemical_formula_moiety 'C9 H23 Ca N3 O7, 2(Br)'
_chemical_formula_sum 'C9 H23 Br2 Ca N3 O7'
_chemical_formula_weight 485.20
_space_group_crystal_system monoclinic
_space_group_IT_number 4
_space_group_name_Hall 'P 2yb'
_space_group_name_H-M_alt 'P 1 21 1'
_symmetry_space_group_name_Hall 'P 2yb'
_symmetry_space_group_name_H-M 'P 1 21 1'
_atom_sites_solution_hydrogens mixed
_audit_creation_method SHELXL-2013
_cell_angle_alpha 90
_cell_angle_beta 93.746(3)
_cell_angle_gamma 90
_cell_formula_units_Z 2
_cell_length_a 4.8971(9)
_cell_length_b 15.812(3)
_cell_length_c 11.773(2)
_cell_measurement_temperature 100(2)
_cell_volume 909.7(3)
_computing_structure_refinement 'SHELXL-2013 (Sheldrick, 2013)'
_diffrn_ambient_temperature 100(2)
_diffrn_measured_fraction_theta_full 0.999
_diffrn_measured_fraction_theta_max 0.996
_diffrn_measurement_device_type 'Bruker APEX CCD'
_diffrn_measurement_method 'omega scans'
_diffrn_radiation_monochromator 'multilayer optics'
_diffrn_radiation_source microsource
_diffrn_radiation_type MoK\a
_diffrn_radiation_wavelength 0.71073
_diffrn_reflns_av_R_equivalents 0.0742
_diffrn_reflns_limit_h_max 6
_diffrn_reflns_limit_h_min -6
_diffrn_reflns_limit_k_max 19
_diffrn_reflns_limit_k_min -19
_diffrn_reflns_limit_l_max 14
_diffrn_reflns_limit_l_min -14
_diffrn_reflns_number 10950
_diffrn_reflns_theta_full 25.242
_diffrn_reflns_theta_max 26.442
_diffrn_reflns_theta_min 1.733
_exptl_absorpt_coefficient_mu 4.770
_exptl_absorpt_correction_T_max 0.7454
_exptl_absorpt_correction_T_min 0.4554
_exptl_absorpt_correction_type multi-scan
_exptl_absorpt_process_details SADABS
_exptl_crystal_colour colourless
_exptl_crystal_density_diffrn 1.771
_exptl_crystal_description needle
_exptl_crystal_F_000 488
_exptl_crystal_size_max 0.300
_exptl_crystal_size_mid 0.060
_exptl_crystal_size_min 0.030
_refine_diff_density_max 0.673
_refine_diff_density_min -0.675
_refine_ls_abs_structure_details
;
 Flack x determined using 1513 quotients [(I+)-(I-)]/[(I+)+(I-)]
 (Parsons and Flack (2004), Acta Cryst. A60, s61).
;
_refine_ls_abs_structure_Flack -0.007(13)
_refine_ls_extinction_method none
_refine_ls_goodness_of_fit_ref 1.020
_refine_ls_hydrogen_treatment mixed
_refine_ls_matrix_type full
_refine_ls_number_parameters 235
_refine_ls_number_reflns 3731
_refine_ls_number_restraints 38
_refine_ls_restrained_S_all 1.015
_refine_ls_R_factor_all 0.0470
_refine_ls_R_factor_gt 0.0423
_refine_ls_shift/su_max 0.003
_refine_ls_shift/su_mean 0.000
_refine_ls_structure_factor_coef Fsqd
_refine_ls_weighting_details
;
 w=1/[\s^2^(Fo^2^)+(0.0390P)^2^]
 where P=(Fo^2^+2Fc^2^)/3
;
_refine_ls_weighting_scheme calc
_refine_ls_wR_factor_gt 0.0956
_refine_ls_wR_factor_ref 0.0990
_reflns_number_gt 3445
_reflns_number_total 3731
_reflns_threshold_expression 'I > 2\s(I)'
_cod_data_source_file gp5078sup1.cif
_cod_data_source_block 1
_cod_database_code 2105976
_cod_database_fobs_code 2105976
_shelx_space_group_comment
;
The symmetry employed for this shelxl refinement is uniquely defined
by the following loop, which should always be used as a source of
symmetry information in preference to the above space-group names.
They are only intended as comments.
;
_shelx_estimated_absorpt_t_min 0.329
_shelx_estimated_absorpt_t_max 0.870
_shelxl_version_number 20.13

loop_
_space_group_symop_operation_xyz
'x, y, z'
'-x, y+1/2, -z'

loop_
_atom_site_type_symbol
_atom_site_label
_atom_site_fract_x
_atom_site_fract_y
_atom_site_fract_z
_atom_site_U_iso_or_equiv
_atom_site_adp_type
_atom_site_calc_flag
_atom_site_occupancy
Ca Ca1 0.9046(3) 0.75000(11) 0.06889(14) 0.0095(3) Uani d 1
Br Br1 0.62601(18) 0.64760(5) 0.46238(6) 0.0198(2) Uani d 1
Br Br2 0.80165(16) 0.36363(4) 0.32036(6) 0.0151(2) Uani d 1
O O1 0.2738(11) 0.6854(3) 0.1640(5) 0.0134(12) Uani d 1
O O2 0.6857(11) 0.6305(3) 0.1400(5) 0.0142(13) Uani d 1
C C1 0.4435(16) 0.6270(5) 0.1705(6) 0.0115(17) Uani d 1
C C2 0.3493(15) 0.5403(5) 0.2125(7) 0.0106(16) Uani d 1
H H2A 0.5010 0.5137 0.2611 0.013 Uiso calc 1
C C3 0.274(2) 0.4832(6) 0.1114(8) 0.023(2) Uani d 1
H H3A 0.2091 0.4287 0.1386 0.034 Uiso calc 1
H H3B 0.4361 0.4741 0.0680 0.034 Uiso calc 1
H H3C 0.1299 0.5100 0.0623 0.034 Uiso calc 1
N N1 0.1083(15) 0.5528(5) 0.2812(6) 0.0133(14) Uani d 1
H H1N 0.136(19) 0.585(5) 0.344(5) 0.016 Uiso d 1
H H2N -0.028(13) 0.577(5) 0.239(6) 0.016 Uiso d 1
H H3N 0.066(19) 0.502(3) 0.306(7) 0.016 Uiso d 1
O O3 0.5333(10) 0.7620(4) -0.0654(4) 0.0115(12) Uani d 1
O O4 0.1190(11) 0.7043(3) -0.0977(5) 0.0126(12) Uani d 1
C C4 0.3632(17) 0.7164(5) -0.1203(6) 0.0129(17) Uani d 1
C C5 0.4584(17) 0.6686(5) -0.2224(6) 0.0129(17) Uani d 1
H H5A 0.3022 0.6632 -0.2810 0.015 Uiso calc 1
C C6 0.5589(19) 0.5813(5) -0.1876(7) 0.0180(18) Uani d 1
H H6A 0.6286 0.5525 -0.2535 0.027 Uiso calc 1
H H6B 0.4073 0.5486 -0.1595 0.027 Uiso calc 1
H H6C 0.7057 0.5862 -0.1273 0.027 Uiso calc 1
N N2 0.6828(15) 0.7171(5) -0.2713(6) 0.0130(14) Uani d 1
H H4N 0.844(11) 0.714(6) -0.232(7) 0.016 Uiso d 1
H H5N 0.714(18) 0.693(5) -0.338(5) 0.016 Uiso d 1
H H6N 0.643(18) 0.771(3) -0.289(7) 0.016 Uiso d 1
O O5 0.7518(12) 0.8303(4) 0.2094(5) 0.0161(12) Uani d 1
O O6 0.3726(11) 0.8859(3) 0.2718(4) 0.0135(12) Uani d 1
C C7 0.6146(15) 0.8613(5) 0.2845(6) 0.0128(15) Uani d 1
C C8 0.7586(15) 0.8745(5) 0.4012(6) 0.0120(16) Uani d 1
H H8A 0.6298 0.8603 0.4609 0.014 Uiso calc 1
C C9 0.8480(19) 0.9678(6) 0.4150(7) 0.0189(19) Uani d 1
H H9A 0.9778 0.9734 0.4815 0.028 Uiso calc 1
H H9B 0.6872 1.0032 0.4254 0.028 Uiso calc 1
H H9C 0.9356 0.9862 0.3466 0.028 Uiso calc 1
N N3 1.0034(14) 0.8185(4) 0.4153(6) 0.0137(14) Uani d 1
H H7N 1.079(18) 0.826(6) 0.486(4) 0.016 Uiso d 1
H H8N 0.957(18) 0.764(3) 0.406(7) 0.016 Uiso d 1
H H9N 1.118(15) 0.834(5) 0.362(6) 0.016 Uiso d 1
O O1W 1.1758(12) 0.8728(4) 0.0495(5) 0.0159(13) Uani d 1
H H1W 1.241(19) 0.880(6) 0.109(6) 0.019 Uiso d 1
H H2W 1.292(17) 0.856(7) 0.018(7) 0.019 Uiso d 1

loop_
_atom_site_aniso_label
_atom_site_aniso_U_11
_atom_site_aniso_U_22
_atom_site_aniso_U_33
_atom_site_aniso_U_12
_atom_site_aniso_U_13
_atom_site_aniso_U_23
Ca1 0.0084(7) 0.0084(7) 0.0115(6) -0.0002(6) -0.0014(5) 0.0000(6)
Br1 0.0271(5) 0.0175(4) 0.0147(4) -0.0089(4) 0.0005(3) -0.0022(3)
Br2 0.0176(4) 0.0105(4) 0.0165(4) -0.0022(3) -0.0040(3) 0.0009(3)
O1 0.010(3) 0.007(3) 0.023(3) 0.001(2) -0.005(2) 0.004(2)
O2 0.008(3) 0.015(3) 0.019(3) -0.002(2) -0.001(2) 0.003(2)
C1 0.012(4) 0.012(4) 0.009(4) -0.002(3) -0.003(3) 0.002(3)
C2 0.007(4) 0.008(4) 0.017(4) 0.000(3) -0.002(3) 0.001(3)
C3 0.027(5) 0.017(5) 0.026(5) -0.007(4) 0.005(4) -0.005(4)
N1 0.012(4) 0.010(3) 0.018(4) 0.001(3) 0.000(3) 0.003(3)
O3 0.011(3) 0.011(3) 0.012(2) 0.002(2) -0.004(2) -0.002(2)
O4 0.007(3) 0.015(3) 0.015(3) -0.002(2) -0.001(2) -0.003(2)
C4 0.016(4) 0.013(4) 0.008(3) 0.005(3) -0.003(3) 0.003(3)
C5 0.015(4) 0.008(4) 0.015(4) -0.002(3) -0.001(3) 0.000(3)
C6 0.023(5) 0.010(4) 0.021(4) -0.002(4) -0.001(4) 0.001(3)
N2 0.012(4) 0.016(4) 0.011(3) -0.001(3) -0.001(3) -0.003(3)
O5 0.015(3) 0.019(3) 0.015(3) -0.001(2) 0.002(2) -0.008(2)
O6 0.011(3) 0.013(3) 0.016(3) 0.000(2) -0.001(2) -0.001(2)
C7 0.013(4) 0.006(3) 0.020(4) -0.003(4) 0.004(3) 0.000(3)
C8 0.006(3) 0.014(4) 0.016(4) 0.003(3) 0.001(3) -0.003(3)
C9 0.023(5) 0.016(4) 0.018(4) 0.000(4) -0.006(4) -0.008(4)
N3 0.008(4) 0.012(4) 0.021(4) -0.001(3) 0.002(3) 0.001(3)
O1W 0.017(3) 0.014(3) 0.016(3) -0.002(3) -0.002(2) -0.003(3)

loop_
_atom_type_symbol
_atom_type_description
_atom_type_scat_dispersion_real
_atom_type_scat_dispersion_imag
_atom_type_scat_source
C C 0.0033 0.0016 'International Tables Vol C Tables 4.2.6.8 and 6.1.1.4'
H H 0.0000 0.0000 'International Tables Vol C Tables 4.2.6.8 and 6.1.1.4'
Br Br -0.2901 2.4595 'International Tables Vol C Tables 4.2.6.8 and 6.1.1.4'
Ca Ca 0.2262 0.3064 'International Tables Vol C Tables 4.2.6.8 and 6.1.1.4'
N N 0.0061 0.0033 'International Tables Vol C Tables 4.2.6.8 and 6.1.1.4'
O O 0.0106 0.0060 'International Tables Vol C Tables 4.2.6.8 and 6.1.1.4'

loop_
_geom_angle_atom_site_label_1
_geom_angle_atom_site_label_2
_geom_angle_atom_site_label_3
_geom_angle_site_symmetry_1
_geom_angle_site_symmetry_3
_geom_angle
O5 Ca1 O1 . 1_655 100.4(2)
O5 Ca1 O3 . . 99.8(2)
O1 Ca1 O3 1_655 . 156.4(2)
O5 Ca1 O2 . . 90.6(2)
O1 Ca1 O2 1_655 . 80.36(19)
O3 Ca1 O2 . . 87.3(2)
O5 Ca1 O1W . . 79.9(2)
O1 Ca1 O1W 1_655 . 89.0(2)
O3 Ca1 O1W . . 106.5(2)
O2 Ca1 O1W . . 164.3(2)
O5 Ca1 O4 . 1_655 162.9(2)
O1 Ca1 O4 1_655 1_655 83.8(2)
O3 Ca1 O4 . 1_655 80.45(19)
O2 Ca1 O4 . 1_655 106.5(2)
O1W Ca1 O4 . 1_655 83.7(2)
O5 Ca1 H1W . . 70.5(19)
O1 Ca1 H1W 1_655 . 78(2)
O3 Ca1 H1W . . 120.1(18)
O2 Ca1 H1W . . 148.3(16)
O1W Ca1 H1W . . 16.0(15)
O4 Ca1 H1W 1_655 . 94.5(18)
O5 Ca1 H2W . . 95.1(17)
O1 Ca1 H2W 1_655 . 81(2)
O3 Ca1 H2W . . 110(2)
O2 Ca1 H2W . . 161(2)
O1W Ca1 H2W . . 16.3(17)
O4 Ca1 H2W 1_655 . 69.0(17)
H1W Ca1 H2W . . 26(3)
C1 O1 Ca1 . 1_455 149.5(5)
C1 O2 Ca1 . . 126.5(5)
O1 C1 O2 . . 125.9(7)
O1 C1 C2 . . 118.0(7)
O2 C1 C2 . . 116.0(7)
N1 C2 C3 . . 110.2(7)
N1 C2 C1 . . 108.8(6)
C3 C2 C1 . . 109.9(6)
N1 C2 H2A . . 109.3
C3 C2 H2A . . 109.3
C1 C2 H2A . . 109.3
C2 C3 H3A . . 109.5
C2 C3 H3B . . 109.5
H3A C3 H3B . . 109.5
C2 C3 H3C . . 109.5
H3A C3 H3C . . 109.5
H3B C3 H3C . . 109.5
C2 N1 H1N . . 116(6)
C2 N1 H2N . . 110(6)
H1N N1 H2N . . 106(8)
C2 N1 H3N . . 106(6)
H1N N1 H3N . . 106(8)
H2N N1 H3N . . 113(8)
C4 O3 Ca1 . . 140.0(5)
C4 O4 Ca1 . 1_455 127.0(5)
O3 C4 O4 . . 126.1(7)
O3 C4 C5 . . 117.9(7)
O4 C4 C5 . . 115.9(7)
N2 C5 C6 . . 109.9(7)
N2 C5 C4 . . 108.8(6)
C6 C5 C4 . . 110.6(6)
N2 C5 H5A . . 109.2
C6 C5 H5A . . 109.2
C4 C5 H5A . . 109.2
C5 C6 H6A . . 109.5
C5 C6 H6B . . 109.5
H6A C6 H6B . . 109.5
C5 C6 H6C . . 109.5
H6A C6 H6C . . 109.5
H6B C6 H6C . . 109.5
C5 N2 H4N . . 115(6)
C5 N2 H5N . . 108(6)
H4N N2 H5N . . 104(8)
C5 N2 H6N . . 115(6)
H4N N2 H6N . . 111(8)
H5N N2 H6N . . 104(8)
C7 O5 Ca1 . . 164.6(6)
O5 C7 O6 . . 126.2(7)
O5 C7 C8 . . 117.2(7)
O6 C7 C8 . . 116.6(7)
N3 C8 C7 . . 110.0(6)
N3 C8 C9 . . 109.6(6)
C7 C8 C9 . . 109.8(7)
N3 C8 H8A . . 109.2
C7 C8 H8A . . 109.2
C9 C8 H8A . . 109.2
C8 C9 H9A . . 109.5
C8 C9 H9B . . 109.5
H9A C9 H9B . . 109.5
C8 C9 H9C . . 109.5
H9A C9 H9C . . 109.5
H9B C9 H9C . . 109.5
C8 N3 H7N . . 108(6)
C8 N3 H8N . . 111(6)
H7N N3 H8N . . 109(8)
C8 N3 H9N . . 107(6)
H7N N3 H9N . . 112(8)
H8N N3 H9N . . 110(8)
Ca1 O1W H1W . . 104(8)
Ca1 O1W H2W . . 102(8)
H1W O1W H2W . . 103(10)

loop_
_geom_bond_atom_site_label_1
_geom_bond_atom_site_label_2
_geom_bond_site_symmetry_2
_geom_bond_distance
Ca1 O5 . 2.251(6)
Ca1 O1 1_655 2.302(5)
Ca1 O3 . 2.338(5)
Ca1 O2 . 2.353(6)
Ca1 O1W . 2.372(6)
Ca1 O4 1_655 2.396(6)
Ca1 H1W . 2.66(10)
Ca1 H2W . 2.63(10)
O1 C1 . 1.242(9)
O1 Ca1 1_455 2.302(5)
O2 C1 . 1.262(9)
C1 C2 . 1.538(11)
C2 N1 . 1.487(10)
C2 C3 . 1.520(12)
C2 H2A . 1.0000
C3 H3A . 0.9800
C3 H3B . 0.9800
C3 H3C . 0.9800
N1 H1N . 0.90(3)
N1 H2N . 0.89(3)
N1 H3N . 0.89(3)
O3 C4 . 1.249(9)
O4 C4 . 1.257(10)
O4 Ca1 1_455 2.396(6)
C4 C5 . 1.519(11)
C5 N2 . 1.487(10)
C5 C6 . 1.514(11)
C5 H5A . 1.0000
C6 H6A . 0.9800
C6 H6B . 0.9800
C6 H6C . 0.9800
N2 H4N . 0.89(3)
N2 H5N . 0.90(3)
N2 H6N . 0.89(3)
O5 C7 . 1.246(9)
O6 C7 . 1.247(9)
C7 C8 . 1.518(10)
C8 N3 . 1.491(10)
C8 C9 . 1.545(12)
C8 H8A . 1.0000
C9 H9A . 0.9800
C9 H9B . 0.9800
C9 H9C . 0.9800
N3 H7N . 0.90(3)
N3 H8N . 0.90(3)
N3 H9N . 0.90(3)
O1W H1W . 0.76(6)
O1W H2W . 0.75(6)
